data_2020739
loop_
_publ_author_name
'Jochim, Aleksej'
'Jess, Inke'
'N\"ather, Christian'

_publ_section_title
;
 Crystal structure of
 diaquabis(4-cyanopyridine-\kN)bis(thiocyanato-\kN)iron(II)
 4-cyanopyridine disolvate
;
_journal_coeditor_code WM5371
_journal_issue 4
_journal_name_full 'Acta Crystallographica Section E Crystallographic Communications'
_journal_page_first 463
_journal_paper_doi 10.1107/S205698901700322X
_journal_volume 73
_journal_year 2017
_chemical_formula_iupac '[Fe (N C S)2 (C6 H4 N2)2 (H2 O)2], 2C6 H4 N2'
_chemical_formula_moiety 'C14 H12 Fe N6 O2 S2, 2(C6 H4 N2)'
_chemical_formula_sum 'C26 H20 Fe N10 O2 S2'
_chemical_formula_weight 624.49
_chemical_name_systematic
;
Diaquabis(4-cyanopyridine-\k<i>N</i>)bis(thiocyanato-\k<i>N</i>)iron(II)
4-cyanopyridine disolvate
;
_space_group_crystal_system monoclinic
_space_group_IT_number 14
_space_group_name_Hall '-P 2ybc'
_space_group_name_H-M_alt 'P 1 21/c 1'
_symmetry_space_group_name_Hall '-P 2ybc'
_symmetry_space_group_name_H-M 'P 1 21/c 1'
_atom_sites_solution_hydrogens mixed
_audit_creation_method SHELXL-2014
_cell_angle_alpha 90
_cell_angle_beta 96.195(6)
_cell_angle_gamma 90
_cell_formula_units_Z 2
_cell_length_a 8.5376(4)
_cell_length_b 15.2200(10)
_cell_length_c 12.1214(6)
_cell_measurement_reflns_used 18864
_cell_measurement_temperature 200(2)
_cell_measurement_theta_max 56.3
_cell_measurement_theta_min 3.8
_cell_volume 1565.88(15)
_computing_cell_refinement
;
X-AREA (Stoe & Cie, 2008)
;
_computing_data_collection
;
X-AREA (Stoe & Cie, 2008)
;
_computing_data_reduction
;
X-AREA (Stoe & Cie, 2008)
;
_computing_molecular_graphics
;
XP (Sheldrick, 2008) and DIAMOND (Brandenburg, 2014)
;
_computing_publication_material
;
publCIF (Westrip, 2010)
;
_computing_structure_refinement
;
SHELXL2014 (Sheldrick, 2015)
;
_computing_structure_solution
;
SHELXS97 (Sheldrick, 2008)
;
_diffrn_ambient_temperature 200(2)
_diffrn_measured_fraction_theta_full 0.991
_diffrn_measured_fraction_theta_max 0.981
_diffrn_measurement_device_type 'Stoe IPDS-1'
_diffrn_measurement_method 'Phi scans'
_diffrn_radiation_type MoK\a
_diffrn_radiation_wavelength 0.71073
_diffrn_reflns_av_R_equivalents 0.0467
_diffrn_reflns_limit_h_max 10
_diffrn_reflns_limit_h_min -11
_diffrn_reflns_limit_k_max 20
_diffrn_reflns_limit_k_min -20
_diffrn_reflns_limit_l_max 16
_diffrn_reflns_limit_l_min -16
_diffrn_reflns_number 18486
_diffrn_reflns_theta_full 25.242
_diffrn_reflns_theta_max 28.092
_diffrn_reflns_theta_min 2.677
_exptl_absorpt_coefficient_mu 0.655
_exptl_absorpt_correction_T_max 0.9533
_exptl_absorpt_correction_T_min 0.8835
_exptl_absorpt_correction_type numerical
_exptl_absorpt_process_details
;
(<i>X-RED</i> and <i>X-SHAPE</i>; Stoe & Cie, 2008)
;
_exptl_crystal_colour yellow
_exptl_crystal_density_diffrn 1.324
_exptl_crystal_description block
_exptl_crystal_F_000 640
_exptl_crystal_size_max 0.1247
_exptl_crystal_size_mid 0.0980
_exptl_crystal_size_min 0.0599
_refine_diff_density_max 0.261
_refine_diff_density_min -0.459
_refine_ls_extinction_coef 0.019(3)
_refine_ls_extinction_expression Fc^*^=kFc[1+0.001xFc^2^\l^3^/sin(2\q)]^-1/4^
_refine_ls_extinction_method
;
SHELXL2014 (Sheldrick, 2015)
;
_refine_ls_goodness_of_fit_ref 1.034
_refine_ls_hydrogen_treatment constr
_refine_ls_matrix_type full
_refine_ls_number_parameters 188
_refine_ls_number_reflns 3743
_refine_ls_number_restraints 0
_refine_ls_restrained_S_all 1.034
_refine_ls_R_factor_all 0.0511
_refine_ls_R_factor_gt 0.0373
_refine_ls_shift/su_max 0.001
_refine_ls_shift/su_mean 0.000
_refine_ls_structure_factor_coef Fsqd
_refine_ls_weighting_details 'w=1/[\s^2^(Fo^2^)+(0.0581P)^2^+0.1102P] where P=(Fo^2^+2Fc^2^)/3'
_refine_ls_weighting_scheme calc
_refine_ls_wR_factor_gt 0.0880
_refine_ls_wR_factor_ref 0.0936
_reflns_number_gt 2960
_reflns_number_total 3743
_reflns_threshold_expression 'I > 2\s(I)'
_cod_data_source_file wm5371sup1.cif
_cod_data_source_block I
_cod_database_code 2020739
_shelx_space_group_comment
;
The symmetry employed for this shelxl refinement is uniquely defined
by the following loop, which should always be used as a source of
symmetry information in preference to the above space-group names.
They are only intended as comments.
;
_shelxl_version_number 2.014

loop_
_space_group_symop_operation_xyz
'x, y, z'
'-x, y+1/2, -z+1/2'
'-x, -y, -z'
'x, -y-1/2, z-1/2'

loop_
_atom_site_type_symbol
_atom_site_label
_atom_site_fract_x
_atom_site_fract_y
_atom_site_fract_z
_atom_site_U_iso_or_equiv
_atom_site_adp_type
_atom_site_calc_flag
_atom_site_occupancy
Fe Fe1 0.5000 0.5000 1.0000 0.02513(11) Uani d 1
N N1 0.58788(18) 0.62971(9) 0.99472(12) 0.0358(3) Uani d 1
C C1 0.62673(19) 0.69914(10) 0.96961(13) 0.0305(3) Uani d 1
S S1 0.68128(7) 0.79604(3) 0.93149(5) 0.05165(16) Uani d 1
N N11 0.42359(17) 0.50738(9) 0.81712(11) 0.0317(3) Uani d 1
C C11 0.2830(2) 0.47429(11) 0.77885(14) 0.0351(4) Uani d 1
H H11 0.2267 0.4414 0.8283 0.042 Uiso calc 1
C C12 0.2158(2) 0.48550(11) 0.67119(15) 0.0390(4) Uani d 1
H H12 0.1150 0.4617 0.6472 0.047 Uiso calc 1
C C13 0.2990(2) 0.53234(13) 0.59914(14) 0.0399(4) Uani d 1
C C14 0.4458(2) 0.56588(13) 0.63609(15) 0.0425(4) Uani d 1
H H14 0.5055 0.5976 0.5877 0.051 Uiso calc 1
C C15 0.5029(2) 0.55172(12) 0.74578(14) 0.0381(4) Uani d 1
H H15 0.6036 0.5747 0.7718 0.046 Uiso calc 1
C C16 0.2332(3) 0.54478(18) 0.48511(18) 0.0570(6) Uani d 1
N N12 0.1795(3) 0.5537(2) 0.39540(17) 0.0837(8) Uani d 1
O O1 0.28045(13) 0.55033(7) 1.02877(9) 0.0320(2) Uani d 1
H H1 0.2201 0.5134 1.0535 0.048 Uiso d 1
H H2 0.2728 0.5951 1.0684 0.048 Uiso d 1
N N21 1.2086(2) 0.80713(12) 0.64837(15) 0.0523(4) Uani d 1
C C21 1.0626(3) 0.7796(2) 0.6202(2) 0.0774(9) Uani d 1
H H21 1.0072 0.8031 0.5546 0.093 Uiso calc 1
C C22 0.9863(3) 0.71950(19) 0.67912(19) 0.0685(8) Uani d 1
H H22 0.8813 0.7018 0.6554 0.082 Uiso calc 1
C C23 1.0672(2) 0.68573(11) 0.77413(14) 0.0347(4) Uani d 1
C C24 1.2197(2) 0.71283(11) 0.80597(15) 0.0378(4) Uani d 1
H H24 1.2775 0.6904 0.8713 0.045 Uiso calc 1
C C25 1.2856(2) 0.77362(13) 0.73992(17) 0.0445(4) Uani d 1
H H25 1.3907 0.7923 0.7609 0.053 Uiso calc 1
C C26 0.9913(2) 0.62137(12) 0.83758(14) 0.0361(4) Uani d 1
N N22 0.9307(2) 0.56987(11) 0.88643(14) 0.0460(4) Uani d 1

loop_
_atom_site_aniso_label
_atom_site_aniso_U_11
_atom_site_aniso_U_22
_atom_site_aniso_U_33
_atom_site_aniso_U_12
_atom_site_aniso_U_13
_atom_site_aniso_U_23
Fe1 0.02351(17) 0.02120(16) 0.03167(17) -0.00047(11) 0.00745(11) 0.00057(11)
N1 0.0402(9) 0.0231(6) 0.0448(8) -0.0057(5) 0.0075(6) 0.0016(5)
C1 0.0277(8) 0.0303(8) 0.0329(8) -0.0006(6) 0.0004(6) -0.0007(6)
S1 0.0599(3) 0.0304(2) 0.0628(3) -0.0137(2) -0.0017(2) 0.0132(2)
N11 0.0305(7) 0.0324(7) 0.0328(7) 0.0002(5) 0.0053(5) -0.0015(5)
C11 0.0343(9) 0.0308(8) 0.0408(9) -0.0028(6) 0.0061(7) -0.0035(6)
C12 0.0341(9) 0.0375(9) 0.0446(9) 0.0010(7) 0.0001(7) -0.0080(7)
C13 0.0397(10) 0.0458(10) 0.0338(8) 0.0094(8) 0.0022(7) -0.0055(7)
C14 0.0393(10) 0.0550(11) 0.0342(8) 0.0011(8) 0.0086(7) 0.0046(8)
C15 0.0325(9) 0.0472(10) 0.0353(8) -0.0032(7) 0.0071(7) 0.0014(7)
C16 0.0451(12) 0.0819(16) 0.0433(11) 0.0035(11) 0.0015(9) -0.0003(10)
N12 0.0618(14) 0.140(2) 0.0460(11) -0.0095(14) -0.0079(9) 0.0126(13)
O1 0.0272(6) 0.0284(5) 0.0422(6) -0.0004(4) 0.0117(5) -0.0031(4)
N21 0.0464(10) 0.0518(10) 0.0607(10) -0.0051(8) 0.0144(8) 0.0215(8)
C21 0.0541(15) 0.111(2) 0.0643(15) -0.0162(14) -0.0084(11) 0.0537(15)
C22 0.0417(12) 0.105(2) 0.0554(13) -0.0231(12) -0.0112(10) 0.0401(13)
C23 0.0313(9) 0.0379(9) 0.0351(8) -0.0039(7) 0.0048(6) 0.0051(6)
C24 0.0338(10) 0.0367(9) 0.0421(9) -0.0014(7) 0.0005(7) 0.0066(7)
C25 0.0341(10) 0.0406(10) 0.0593(11) -0.0058(7) 0.0068(8) 0.0074(8)
C26 0.0315(9) 0.0419(9) 0.0351(8) -0.0026(7) 0.0039(6) 0.0020(7)
N22 0.0397(9) 0.0490(9) 0.0508(9) -0.0068(7) 0.0122(7) 0.0104(7)

loop_
_atom_type_symbol
_atom_type_description
_atom_type_scat_dispersion_real
_atom_type_scat_dispersion_imag
_atom_type_scat_source
C C 0.0033 0.0016 'International Tables Vol C Tables 4.2.6.8 and 6.1.1.4'
H H 0.0000 0.0000 'International Tables Vol C Tables 4.2.6.8 and 6.1.1.4'
N N 0.0061 0.0033 'International Tables Vol C Tables 4.2.6.8 and 6.1.1.4'
S S 0.1246 0.1234 'International Tables Vol C Tables 4.2.6.8 and 6.1.1.4'
Fe Fe 0.3463 0.8444 'International Tables Vol C Tables 4.2.6.8 and 6.1.1.4'
O O 0.0106 0.0060 'International Tables Vol C Tables 4.2.6.8 and 6.1.1.4'

loop_
_geom_angle_atom_site_label_1
_geom_angle_atom_site_label_2
_geom_angle_atom_site_label_3
_geom_angle_site_symmetry_1
_geom_angle_site_symmetry_3
_geom_angle
O1 Fe1 O1 3_667 . 180.0
O1 Fe1 N1 3_667 . 90.55(5)
O1 Fe1 N1 . . 89.45(5)
O1 Fe1 N1 3_667 3_667 89.45(5)
O1 Fe1 N1 . 3_667 90.55(5)
N1 Fe1 N1 . 3_667 180.0
O1 Fe1 N11 3_667 3_667 88.63(5)
O1 Fe1 N11 . 3_667 91.37(5)
N1 Fe1 N11 . 3_667 90.59(5)
N1 Fe1 N11 3_667 3_667 89.41(5)
O1 Fe1 N11 3_667 . 91.37(5)
O1 Fe1 N11 . . 88.63(5)
N1 Fe1 N11 . . 89.41(5)
N1 Fe1 N11 3_667 . 90.59(5)
N11 Fe1 N11 3_667 . 180.0
C1 N1 Fe1 . . 166.44(14)
N1 C1 S1 . . 178.74(15)
C15 N11 C11 . . 117.64(15)
C15 N11 Fe1 . . 123.39(12)
C11 N11 Fe1 . . 118.54(11)
N11 C11 C12 . . 123.23(17)
N11 C11 H11 . . 118.4
C12 C11 H11 . . 118.4
C11 C12 C13 . . 118.18(17)
C11 C12 H12 . . 120.9
C13 C12 H12 . . 120.9
C12 C13 C14 . . 119.72(17)
C12 C13 C16 . . 119.85(19)
C14 C13 C16 . . 120.42(19)
C13 C14 C15 . . 117.86(17)
C13 C14 H14 . . 121.1
C15 C14 H14 . . 121.1
N11 C15 C14 . . 123.35(17)
N11 C15 H15 . . 118.3
C14 C15 H15 . . 118.3
N12 C16 C13 . . 179.0(3)
Fe1 O1 H1 . . 114.2
Fe1 O1 H2 . . 121.3
H1 O1 H2 . . 104.5
C21 N21 C25 . . 117.42(17)
N21 C21 C22 . . 124.4(2)
N21 C21 H21 . . 117.8
C22 C21 H21 . . 117.8
C21 C22 C23 . . 117.5(2)
C21 C22 H22 . . 121.2
C23 C22 H22 . . 121.2
C22 C23 C24 . . 119.69(17)
C22 C23 C26 . . 119.08(17)
C24 C23 C26 . . 121.22(15)
C23 C24 C25 . . 117.94(17)
C23 C24 H24 . . 121.0
C25 C24 H24 . . 121.0
N21 C25 C24 . . 123.03(18)
N21 C25 H25 . . 118.5
C24 C25 H25 . . 118.5
N22 C26 C23 . . 179.1(2)

loop_
_geom_bond_atom_site_label_1
_geom_bond_atom_site_label_2
_geom_bond_site_symmetry_2
_geom_bond_distance
Fe1 O1 3_667 2.0888(11)
Fe1 O1 . 2.0888(11)
Fe1 N1 . 2.1153(13)
Fe1 N1 3_667 2.1153(13)
Fe1 N11 3_667 2.2451(14)
Fe1 N11 . 2.2451(14)
N1 C1 . 1.158(2)
C1 S1 . 1.6286(16)
N11 C15 . 1.337(2)
N11 C11 . 1.338(2)
C11 C12 . 1.378(3)
C11 H11 . 0.9500
C12 C13 . 1.382(3)
C12 H12 . 0.9500
C13 C14 . 1.382(3)
C13 C16 . 1.447(3)
C14 C15 . 1.383(3)
C14 H14 . 0.9500
C15 H15 . 0.9500
C16 N12 . 1.141(3)
O1 H1 . 0.8400
O1 H2 . 0.8400
N21 C21 . 1.325(3)
N21 C25 . 1.329(3)
C21 C22 . 1.368(3)
C21 H21 . 0.9500
C22 C23 . 1.377(3)
C22 H22 . 0.9500
C23 C24 . 1.380(3)
C23 C26 . 1.442(2)
C24 C25 . 1.382(3)
C24 H24 . 0.9500
C25 H25 . 0.9500
C26 N22 . 1.140(2)

loop_
_geom_hbond_atom_site_label_D
_geom_hbond_atom_site_label_H
_geom_hbond_atom_site_label_A
_geom_hbond_site_symmetry_A
_geom_hbond_distance_DH
_geom_hbond_distance_HA
_geom_hbond_distance_DA
_geom_hbond_angle_DHA
C12 H12 N12 3_566 0.95 2.52 3.437(3) 161.5
C14 H14 S1 4_575 0.95 3.01 3.960(2) 177.2
O1 H1 N22 3_667 0.84 2.00 2.8380(19) 177.2
O1 H2 N21 4_476 0.84 1.89 2.7159(19) 167.7

_cod_database_fobs_code 2020739
